data_7117926
loop_
_publ_author_name
'Holger Braunschweig'
'Rian D. Dewhurst'
'Krzysztof Radacki'
'Benedikt Wennemann'
'Qing Ye'

_publ_section_title
;
 1,2-Halosilane vs. 1,2-alkylborane elimination from (boryl)(silyl)
 complexes of iron: switching between borylenes and silylenes just by
 changing the alkyl group
;
_journal_name_full Chem.Commun.
_journal_page_first 15465
_journal_paper_doi 10.1039/C5cc06425B
_journal_volume 51
_journal_year 2015
_chemical_formula_moiety 'C19 H31 B Cl Fe O3 P Si'
_chemical_formula_sum 'C19 H31 B Cl Fe O3 P Si'
_chemical_formula_weight 468.61
_space_group_crystal_system monoclinic
_space_group_IT_number 14
_space_group_name_Hall '-P 2yn'
_space_group_name_H-M_alt 'P 1 21/n 1'
_symmetry_space_group_name_Hall '-P 2yn'
_symmetry_space_group_name_H-M 'P 1 21/n 1'
_atom_sites_solution_hydrogens geom
_atom_sites_solution_secondary other
_audit_creation_method SHELXL-2014/6
_audit_update_record
;
2015-04-27 deposited with the CCDC.
2015-09-01 downloaded from the CCDC.
;
_cell_angle_alpha 90
_cell_angle_beta 91.994(15)
_cell_angle_gamma 90
_cell_formula_units_Z 4
_cell_length_a 8.606(2)
_cell_length_b 18.251(10)
_cell_length_c 14.997(7)
_cell_measurement_reflns_used 8068
_cell_measurement_temperature 99(2)
_cell_measurement_theta_max 27.06
_cell_measurement_theta_min 2.61
_cell_volume 2354.1(18)
_computing_cell_refinement 'Saint+ ver. V7.68A (Bruker AXS)'
_computing_data_collection 'APEX2 ver. 2014.9 (Bruker AXS)'
_computing_data_reduction 'Saint+ ver. V7.68A (Bruker AXS)'
_computing_molecular_graphics 'ShelXLe (Huebschle et all, 2011)'
_computing_publication_material 'SHELXL-2014/6 (Sheldrick, 2014)'
_computing_structure_refinement 'SHELXL-2014/6 (Sheldrick, 2014)'
_computing_structure_solution 'SHELXT (Sheldrick, 2012)'
_diffrn_ambient_temperature 99(2)
_diffrn_detector 'CCD area detector (Apex2)'
_diffrn_detector_area_resol_mean 8.333
_diffrn_measured_fraction_theta_full 0.994
_diffrn_measured_fraction_theta_max 0.995
_diffrn_measurement_device_type 'Bruker X8-APEX II'
_diffrn_measurement_method '\f and \w scans'
_diffrn_radiation_type MoK\a
_diffrn_radiation_wavelength 0.71073
_diffrn_reflns_av_R_equivalents 0.0365
_diffrn_reflns_av_unetI/netI 0.0189
_diffrn_reflns_laue_measured_fraction_full 0.994
_diffrn_reflns_laue_measured_fraction_max 0.995
_diffrn_reflns_limit_h_max 10
_diffrn_reflns_limit_h_min -10
_diffrn_reflns_limit_k_max 22
_diffrn_reflns_limit_k_min -22
_diffrn_reflns_limit_l_max 18
_diffrn_reflns_limit_l_min -18
_diffrn_reflns_number 41848
_diffrn_reflns_point_group_measured_fraction_full 0.994
_diffrn_reflns_point_group_measured_fraction_max 0.995
_diffrn_reflns_theta_full 26.000
_diffrn_reflns_theta_max 25.983
_diffrn_reflns_theta_min 1.758
_diffrn_source 'rotating-anode (Nonius FR-591)'
_exptl_absorpt_coefficient_mu 0.889
_exptl_absorpt_correction_T_max 0.7455
_exptl_absorpt_correction_T_min 0.6265
_exptl_absorpt_correction_type multi-scan
_exptl_absorpt_process_details 'SadAbs 2008/1 (Bruker AXS)'
_exptl_crystal_colour orange
_exptl_crystal_density_diffrn 1.322
_exptl_crystal_description block
_exptl_crystal_F_000 984
_exptl_crystal_recrystallization_method 'Re-crystallisation from solvent: '
_exptl_crystal_size_max 0.260
_exptl_crystal_size_mid 0.120
_exptl_crystal_size_min 0.110
_refine_diff_density_max 0.424
_refine_diff_density_min -0.230
_refine_diff_density_rms 0.053
_refine_ls_extinction_coef .
_refine_ls_extinction_method none
_refine_ls_goodness_of_fit_ref 1.100
_refine_ls_hydrogen_treatment constr
_refine_ls_matrix_type full
_refine_ls_number_parameters 254
_refine_ls_number_reflns 4598
_refine_ls_number_restraints 0
_refine_ls_restrained_S_all 1.100
_refine_ls_R_factor_all 0.0320
_refine_ls_R_factor_gt 0.0246
_refine_ls_shift/su_max 0.001
_refine_ls_shift/su_mean 0.000
_refine_ls_structure_factor_coef Fsqd
_refine_ls_weighting_details 'w=1/[\s^2^(Fo^2^)+(0.0316P)^2^+1.2242P] where P=(Fo^2^+2Fc^2^)/3'
_refine_ls_weighting_scheme calc
_refine_ls_wR_factor_gt 0.0623
_refine_ls_wR_factor_ref 0.0691
_reflns_Friedel_coverage 0.000
_reflns_friedel_fraction_full .
_reflns_friedel_fraction_max .
_reflns_number_gt 4037
_reflns_number_total 4598
_reflns_threshold_expression 'I > 2\s(I)'
_cod_data_source_file c5cc06425b2.cif
_cod_data_source_block 3a
_cod_original_cell_volume 2354.3(18)
_cod_database_code 7117926
_shelx_space_group_comment
;
The symmetry employed for this shelxl refinement is uniquely defined
by the following loop, which should always be used as a source of
symmetry information in preference to the above space-group names.
They are only intended as comments.
;
_shelxl_version_number 2014/6

loop_
_space_group_symop_operation_xyz
'x, y, z'
'-x+1/2, y+1/2, -z+1/2'
'-x, -y, -z'
'x-1/2, -y-1/2, z-1/2'

loop_
_atom_site_label
_atom_site_type_symbol
_atom_site_fract_x
_atom_site_fract_y
_atom_site_fract_z
_atom_site_U_iso_or_equiv
_atom_site_adp_type
_atom_site_occupancy
_atom_site_site_symmetry_order
_atom_site_calc_flag
_atom_site_refinement_flags_posn
_atom_site_refinement_flags_adp
_atom_site_refinement_flags_occupancy
_atom_site_disorder_assembly
_atom_site_disorder_group
Fe1 Fe 0.62820(2) 0.01305(2) 0.30411(2) 0.01689(7) Uani 1 1 d . . . . .
C1 C 0.48214(19) 0.03801(9) 0.37987(11) 0.0230(3) Uani 1 1 d . . . . .
O1 O 0.39055(15) 0.05295(7) 0.43026(9) 0.0334(3) Uani 1 1 d . . . . .
C2 C 0.7818(2) 0.00091(9) 0.38412(12) 0.0247(4) Uani 1 1 d . . . . .
O2 O 0.87970(16) -0.00962(7) 0.43619(9) 0.0376(3) Uani 1 1 d . . . . .
C3 C 0.52719(19) 0.02417(9) 0.19915(11) 0.0231(3) Uani 1 1 d . . . . .
O3 O 0.45922(16) 0.03104(7) 0.13294(8) 0.0349(3) Uani 1 1 d . . . . .
B1 B 0.6720(2) 0.12247(10) 0.29751(12) 0.0192(4) Uani 1 1 d . . . . .
Cl1 Cl 0.71853(5) 0.16668(2) 0.19328(3) 0.02620(10) Uani 1 1 d . . . . .
P1_1 P 0.54643(5) -0.10501(2) 0.31129(3) 0.02183(10) Uani 1 1 d . . . . .
C1_1 C 0.3486(2) -0.11423(10) 0.34954(15) 0.0366(4) Uani 1 1 d . . . . .
H1A_1 H 0.3158 -0.1655 0.3445 0.055 Uiso 1 1 calc R U . . .
H1B_1 H 0.2785 -0.0835 0.3127 0.055 Uiso 1 1 calc R U . . .
H1C_1 H 0.3451 -0.0986 0.4119 0.055 Uiso 1 1 calc R U . . .
C2_1 C 0.6514(2) -0.16506(9) 0.38825(12) 0.0291(4) Uani 1 1 d . . . . .
H2A_1 H 0.6019 -0.2134 0.3878 0.044 Uiso 1 1 calc R U . . .
H2B_1 H 0.6499 -0.1444 0.4485 0.044 Uiso 1 1 calc R U . . .
H2C_1 H 0.7593 -0.1698 0.3701 0.044 Uiso 1 1 calc R U . . .
C3_1 C 0.5325(2) -0.15738(10) 0.20787(12) 0.0326(4) Uani 1 1 d . . . . .
H3A_1 H 0.6358 -0.1617 0.1829 0.049 Uiso 1 1 calc R U . . .
H3B_1 H 0.4624 -0.1322 0.1650 0.049 Uiso 1 1 calc R U . . .
H3C_1 H 0.4917 -0.2064 0.2200 0.049 Uiso 1 1 calc R U . . .
Si1_2 Si 0.85164(5) -0.01723(3) 0.21388(3) 0.02472(11) Uani 1 1 d . . . . .
C1_2 C 0.9408(2) -0.10906(10) 0.24367(13) 0.0325(4) Uani 1 1 d . . . . .
H1A_2 H 0.8646 -0.1479 0.2311 0.049 Uiso 1 1 calc R U . . .
H1B_2 H 0.9714 -0.1097 0.3072 0.049 Uiso 1 1 calc R U . . .
H1C_2 H 1.0326 -0.1172 0.2081 0.049 Uiso 1 1 calc R U . . .
C2_2 C 0.8042(3) -0.01991(11) 0.09081(13) 0.0363(4) Uani 1 1 d . . . . .
H2A_2 H 0.8975 -0.0332 0.0589 0.054 Uiso 1 1 calc R U . . .
H2B_2 H 0.7676 0.0284 0.0709 0.054 Uiso 1 1 calc R U . . .
H2C_2 H 0.7227 -0.0564 0.0785 0.054 Uiso 1 1 calc R U . . .
C3_2 C 1.0261(2) 0.04493(11) 0.22841(15) 0.0370(4) Uani 1 1 d . . . . .
H3A_2 H 1.1069 0.0294 0.1880 0.055 Uiso 1 1 calc R U . . .
H3B_2 H 1.0665 0.0422 0.2902 0.055 Uiso 1 1 calc R U . . .
H3C_2 H 0.9953 0.0955 0.2145 0.055 Uiso 1 1 calc R U . . .
C1_3 C 0.65276(18) 0.18261(8) 0.37254(10) 0.0189(3) Uani 1 1 d . . . . .
C2_3 C 0.77826(18) 0.20293(8) 0.42994(10) 0.0204(3) Uani 1 1 d . . . . .
C3_3 C 0.7592(2) 0.25825(9) 0.49356(11) 0.0231(3) Uani 1 1 d . . . . .
C4_3 C 0.6156(2) 0.29190(9) 0.49895(11) 0.0234(3) Uani 1 1 d . . . . .
H4_3 H 0.6027 0.3290 0.5425 0.028 Uiso 1 1 calc R U . . .
C5_3 C 0.48999(19) 0.27334(9) 0.44298(11) 0.0220(3) Uani 1 1 d . . . . .
C6_3 C 0.50871(18) 0.21863(8) 0.37865(10) 0.0197(3) Uani 1 1 d . . . . .
C7_3 C 0.93529(19) 0.16721(9) 0.42242(12) 0.0264(4) Uani 1 1 d . . . . .
H7A_3 H 0.9581 0.1375 0.4757 0.040 Uiso 1 1 calc R U . . .
H7B_3 H 1.0151 0.2051 0.4173 0.040 Uiso 1 1 calc R U . . .
H7C_3 H 0.9346 0.1358 0.3694 0.040 Uiso 1 1 calc R U . . .
C8_3 C 0.8926(2) 0.28181(11) 0.55470(12) 0.0316(4) Uani 1 1 d . . . . .
H8A_3 H 0.8566 0.3192 0.5961 0.047 Uiso 1 1 calc R U . . .
H8B_3 H 0.9758 0.3022 0.5192 0.047 Uiso 1 1 calc R U . . .
H8C_3 H 0.9322 0.2394 0.5885 0.047 Uiso 1 1 calc R U . . .
C9_3 C 0.3366(2) 0.31233(10) 0.45202(12) 0.0283(4) Uani 1 1 d . . . . .
H9A_3 H 0.3065 0.3358 0.3952 0.043 Uiso 1 1 calc R U . . .
H9B_3 H 0.3470 0.3497 0.4988 0.043 Uiso 1 1 calc R U . . .
H9C_3 H 0.2567 0.2768 0.4679 0.043 Uiso 1 1 calc R U . . .
C10_3 C 0.37379(19) 0.20137(9) 0.31475(11) 0.0246(4) Uani 1 1 d . . . . .
H10A_3 H 0.2824 0.1884 0.3487 0.037 Uiso 1 1 calc R U . . .
H10B_3 H 0.4014 0.1601 0.2766 0.037 Uiso 1 1 calc R U . . .
H10C_3 H 0.3501 0.2444 0.2776 0.037 Uiso 1 1 calc R U . . .

loop_
_atom_site_aniso_label
_atom_site_aniso_U_11
_atom_site_aniso_U_22
_atom_site_aniso_U_33
_atom_site_aniso_U_23
_atom_site_aniso_U_13
_atom_site_aniso_U_12
Fe1 0.02024(13) 0.01205(12) 0.01832(12) -0.00057(8) -0.00033(9) -0.00012(8)
C1 0.0295(9) 0.0117(7) 0.0280(9) 0.0010(6) 0.0010(7) -0.0035(6)
O1 0.0410(7) 0.0219(6) 0.0383(7) -0.0024(5) 0.0172(6) -0.0009(5)
C2 0.0295(9) 0.0164(8) 0.0279(9) 0.0004(7) -0.0014(7) -0.0028(7)
O2 0.0396(8) 0.0315(7) 0.0403(8) 0.0043(6) -0.0183(6) -0.0026(6)
C3 0.0272(8) 0.0150(8) 0.0270(9) -0.0016(7) -0.0005(7) -0.0002(6)
O3 0.0436(8) 0.0309(7) 0.0294(7) -0.0004(6) -0.0117(6) 0.0012(6)
B1 0.0178(8) 0.0177(9) 0.0220(9) 0.0026(7) -0.0005(7) -0.0002(7)
Cl1 0.0379(2) 0.01730(19) 0.0236(2) 0.00314(15) 0.00486(16) -0.00200(16)
P1_1 0.0264(2) 0.0132(2) 0.0259(2) -0.00141(16) 0.00186(17) -0.00207(16)
C1_1 0.0323(10) 0.0228(9) 0.0554(12) -0.0001(9) 0.0097(9) -0.0078(8)
C2_1 0.0433(10) 0.0159(8) 0.0283(9) 0.0020(7) 0.0047(8) 0.0026(7)
C3_1 0.0425(11) 0.0223(9) 0.0327(10) -0.0066(7) -0.0036(8) -0.0072(8)
Si1_2 0.0256(2) 0.0190(2) 0.0299(2) -0.00175(19) 0.00635(19) 0.00102(18)
C1_2 0.0292(9) 0.0235(9) 0.0452(11) -0.0032(8) 0.0074(8) 0.0055(7)
C2_2 0.0512(12) 0.0298(10) 0.0288(10) -0.0007(8) 0.0137(9) 0.0016(9)
C3_2 0.0264(9) 0.0306(10) 0.0548(12) -0.0040(9) 0.0131(8) -0.0022(8)
C1_3 0.0245(8) 0.0112(7) 0.0211(8) 0.0032(6) 0.0005(6) -0.0030(6)
C2_3 0.0236(8) 0.0143(8) 0.0233(8) 0.0024(6) 0.0007(6) -0.0033(6)
C3_3 0.0301(9) 0.0168(8) 0.0222(8) 0.0017(6) 0.0009(7) -0.0068(7)
C4_3 0.0340(9) 0.0146(8) 0.0220(8) -0.0007(6) 0.0056(7) -0.0041(7)
C5_3 0.0276(8) 0.0146(7) 0.0241(8) 0.0030(6) 0.0056(6) -0.0008(6)
C6_3 0.0242(8) 0.0133(7) 0.0215(8) 0.0033(6) 0.0010(6) -0.0020(6)
C7_3 0.0237(8) 0.0219(9) 0.0334(9) -0.0020(7) -0.0032(7) -0.0029(7)
C8_3 0.0349(10) 0.0288(10) 0.0308(9) -0.0066(8) -0.0026(8) -0.0074(8)
C9_3 0.0317(9) 0.0224(9) 0.0312(9) -0.0008(7) 0.0055(7) 0.0037(7)
C10_3 0.0248(8) 0.0208(8) 0.0279(8) -0.0014(7) -0.0020(7) 0.0033(7)

loop_
_atom_type_symbol
_atom_type_description
_atom_type_scat_dispersion_real
_atom_type_scat_dispersion_imag
_atom_type_scat_source
C C 0.0033 0.0016 'International Tables Vol C Tables 4.2.6.8 and 6.1.1.4'
H H 0.0000 0.0000 'International Tables Vol C Tables 4.2.6.8 and 6.1.1.4'
B B 0.0013 0.0007 'International Tables Vol C Tables 4.2.6.8 and 6.1.1.4'
O O 0.0106 0.0060 'International Tables Vol C Tables 4.2.6.8 and 6.1.1.4'
P P 0.1023 0.0942 'International Tables Vol C Tables 4.2.6.8 and 6.1.1.4'
Fe Fe 0.3463 0.8444 'International Tables Vol C Tables 4.2.6.8 and 6.1.1.4'
Cl Cl 0.1484 0.1585 'International Tables Vol C Tables 4.2.6.8 and 6.1.1.4'
Si Si 0.0817 0.0704 'International Tables Vol C Tables 4.2.6.8 and 6.1.1.4'

loop_
_geom_angle_atom_site_label_1
_geom_angle_atom_site_label_2
_geom_angle_atom_site_label_3
_geom_angle
_geom_angle_site_symmetry_1
_geom_angle_site_symmetry_3
C2 Fe1 C1 97.27(8) . .
C2 Fe1 C3 160.64(8) . .
C1 Fe1 C3 101.57(8) . .
C2 Fe1 B1 91.18(7) . .
C1 Fe1 B1 85.18(7) . .
C3 Fe1 B1 86.03(7) . .
C2 Fe1 P1_1 94.28(6) . .
C1 Fe1 P1_1 89.18(5) . .
C3 Fe1 P1_1 90.43(5) . .
B1 Fe1 P1_1 172.61(5) . .
C2 Fe1 Si1_2 76.36(7) . .
C1 Fe1 Si1_2 173.22(6) . .
C3 Fe1 Si1_2 84.62(6) . .
B1 Fe1 Si1_2 92.54(5) . .
P1_1 Fe1 Si1_2 93.59(2) . .
O1 C1 Fe1 178.13(16) . .
O2 C2 Fe1 177.45(15) . .
O3 C3 Fe1 178.36(16) . .
C1_3 B1 Cl1 109.58(12) . .
C1_3 B1 Fe1 128.39(12) . .
Cl1 B1 Fe1 121.63(10) . .
C2_1 P1_1 C3_1 103.99(9) . .
C2_1 P1_1 C1_1 101.21(9) . .
C3_1 P1_1 C1_1 100.64(9) . .
C2_1 P1_1 Fe1 117.14(7) . .
C3_1 P1_1 Fe1 117.95(7) . .
C1_1 P1_1 Fe1 113.38(6) . .
P1_1 C1_1 H1A_1 109.5 . .
P1_1 C1_1 H1B_1 109.5 . .
H1A_1 C1_1 H1B_1 109.5 . .
P1_1 C1_1 H1C_1 109.5 . .
H1A_1 C1_1 H1C_1 109.5 . .
H1B_1 C1_1 H1C_1 109.5 . .
P1_1 C2_1 H2A_1 109.5 . .
P1_1 C2_1 H2B_1 109.5 . .
H2A_1 C2_1 H2B_1 109.5 . .
P1_1 C2_1 H2C_1 109.5 . .
H2A_1 C2_1 H2C_1 109.5 . .
H2B_1 C2_1 H2C_1 109.5 . .
P1_1 C3_1 H3A_1 109.5 . .
P1_1 C3_1 H3B_1 109.5 . .
H3A_1 C3_1 H3B_1 109.5 . .
P1_1 C3_1 H3C_1 109.5 . .
H3A_1 C3_1 H3C_1 109.5 . .
H3B_1 C3_1 H3C_1 109.5 . .
C2_2 Si1_2 C3_2 105.91(10) . .
C2_2 Si1_2 C1_2 106.38(9) . .
C3_2 Si1_2 C1_2 101.01(9) . .
C2_2 Si1_2 Fe1 113.60(7) . .
C3_2 Si1_2 Fe1 115.87(7) . .
C1_2 Si1_2 Fe1 112.89(6) . .
Si1_2 C1_2 H1A_2 109.5 . .
Si1_2 C1_2 H1B_2 109.5 . .
H1A_2 C1_2 H1B_2 109.5 . .
Si1_2 C1_2 H1C_2 109.5 . .
H1A_2 C1_2 H1C_2 109.5 . .
H1B_2 C1_2 H1C_2 109.5 . .
Si1_2 C2_2 H2A_2 109.5 . .
Si1_2 C2_2 H2B_2 109.5 . .
H2A_2 C2_2 H2B_2 109.5 . .
Si1_2 C2_2 H2C_2 109.5 . .
H2A_2 C2_2 H2C_2 109.5 . .
H2B_2 C2_2 H2C_2 109.5 . .
Si1_2 C3_2 H3A_2 109.5 . .
Si1_2 C3_2 H3B_2 109.5 . .
H3A_2 C3_2 H3B_2 109.5 . .
Si1_2 C3_2 H3C_2 109.5 . .
H3A_2 C3_2 H3C_2 109.5 . .
H3B_2 C3_2 H3C_2 109.5 . .
C2_3 C1_3 C6_3 119.71(14) . .
C2_3 C1_3 B1 121.34(14) . .
C6_3 C1_3 B1 118.89(14) . .
C3_3 C2_3 C1_3 120.03(15) . .
C3_3 C2_3 C7_3 119.22(14) . .
C1_3 C2_3 C7_3 120.73(14) . .
C4_3 C3_3 C2_3 118.98(15) . .
C4_3 C3_3 C8_3 120.03(15) . .
C2_3 C3_3 C8_3 120.99(16) . .
C3_3 C4_3 C5_3 122.31(15) . .
C3_3 C4_3 H4_3 118.8 . .
C5_3 C4_3 H4_3 118.8 . .
C4_3 C5_3 C6_3 118.98(15) . .
C4_3 C5_3 C9_3 119.73(15) . .
C6_3 C5_3 C9_3 121.28(15) . .
C5_3 C6_3 C1_3 119.97(15) . .
C5_3 C6_3 C10_3 118.70(14) . .
C1_3 C6_3 C10_3 121.29(14) . .
C2_3 C7_3 H7A_3 109.5 . .
C2_3 C7_3 H7B_3 109.5 . .
H7A_3 C7_3 H7B_3 109.5 . .
C2_3 C7_3 H7C_3 109.5 . .
H7A_3 C7_3 H7C_3 109.5 . .
H7B_3 C7_3 H7C_3 109.5 . .
C3_3 C8_3 H8A_3 109.5 . .
C3_3 C8_3 H8B_3 109.5 . .
H8A_3 C8_3 H8B_3 109.5 . .
C3_3 C8_3 H8C_3 109.5 . .
H8A_3 C8_3 H8C_3 109.5 . .
H8B_3 C8_3 H8C_3 109.5 . .
C5_3 C9_3 H9A_3 109.5 . .
C5_3 C9_3 H9B_3 109.5 . .
H9A_3 C9_3 H9B_3 109.5 . .
C5_3 C9_3 H9C_3 109.5 . .
H9A_3 C9_3 H9C_3 109.5 . .
H9B_3 C9_3 H9C_3 109.5 . .
C6_3 C10_3 H10A_3 109.5 . .
C6_3 C10_3 H10B_3 109.5 . .
H10A_3 C10_3 H10B_3 109.5 . .
C6_3 C10_3 H10C_3 109.5 . .
H10A_3 C10_3 H10C_3 109.5 . .
H10B_3 C10_3 H10C_3 109.5 . .

loop_
_geom_bond_atom_site_label_1
_geom_bond_atom_site_label_2
_geom_bond_distance
_geom_bond_site_symmetry_2
Fe1 C2 1.7682(18) .
Fe1 C1 1.7828(18) .
Fe1 C3 1.7830(18) .
Fe1 B1 2.035(2) .
Fe1 P1_1 2.2705(12) .
Fe1 Si1_2 2.4526(8) .
C1 O1 1.144(2) .
C2 O2 1.145(2) .
C3 O3 1.142(2) .
B1 C1_3 1.585(2) .
B1 Cl1 1.8163(19) .
P1_1 C2_1 1.8104(18) .
P1_1 C3_1 1.8222(19) .
P1_1 C1_1 1.8232(19) .
C1_1 H1A_1 0.9800 .
C1_1 H1B_1 0.9800 .
C1_1 H1C_1 0.9800 .
C2_1 H2A_1 0.9800 .
C2_1 H2B_1 0.9800 .
C2_1 H2C_1 0.9800 .
C3_1 H3A_1 0.9800 .
C3_1 H3B_1 0.9800 .
C3_1 H3C_1 0.9800 .
Si1_2 C2_2 1.877(2) .
Si1_2 C3_2 1.8884(19) .
Si1_2 C1_2 1.890(2) .
C1_2 H1A_2 0.9800 .
C1_2 H1B_2 0.9800 .
C1_2 H1C_2 0.9800 .
C2_2 H2A_2 0.9800 .
C2_2 H2B_2 0.9800 .
C2_2 H2C_2 0.9800 .
C3_2 H3A_2 0.9800 .
C3_2 H3B_2 0.9800 .
C3_2 H3C_2 0.9800 .
C1_3 C2_3 1.407(2) .
C1_3 C6_3 1.409(2) .
C2_3 C3_3 1.403(2) .
C2_3 C7_3 1.508(2) .
C3_3 C4_3 1.385(2) .
C3_3 C8_3 1.507(2) .
C4_3 C5_3 1.387(2) .
C4_3 H4_3 0.9500 .
C5_3 C6_3 1.402(2) .
C5_3 C9_3 1.510(2) .
C6_3 C10_3 1.513(2) .
C7_3 H7A_3 0.9800 .
C7_3 H7B_3 0.9800 .
C7_3 H7C_3 0.9800 .
C8_3 H8A_3 0.9800 .
C8_3 H8B_3 0.9800 .
C8_3 H8C_3 0.9800 .
C9_3 H9A_3 0.9800 .
C9_3 H9B_3 0.9800 .
C9_3 H9C_3 0.9800 .
C10_3 H10A_3 0.9800 .
C10_3 H10B_3 0.9800 .
C10_3 H10C_3 0.9800 .

loop_
_geom_torsion_atom_site_label_1
_geom_torsion_atom_site_label_2
_geom_torsion_atom_site_label_3
_geom_torsion_atom_site_label_4
_geom_torsion
_geom_torsion_site_symmetry_1
_geom_torsion_site_symmetry_2
_geom_torsion_site_symmetry_3
_geom_torsion_site_symmetry_4
Cl1 B1 C1_3 C2_3 -93.38(15) . . . .
Fe1 B1 C1_3 C2_3 93.87(18) . . . .
Cl1 B1 C1_3 C6_3 83.58(16) . . . .
Fe1 B1 C1_3 C6_3 -89.16(18) . . . .
C6_3 C1_3 C2_3 C3_3 0.7(2) . . . .
B1 C1_3 C2_3 C3_3 177.65(14) . . . .
C6_3 C1_3 C2_3 C7_3 -177.67(14) . . . .
B1 C1_3 C2_3 C7_3 -0.7(2) . . . .
C1_3 C2_3 C3_3 C4_3 0.3(2) . . . .
C7_3 C2_3 C3_3 C4_3 178.69(15) . . . .
C1_3 C2_3 C3_3 C8_3 -178.97(15) . . . .
C7_3 C2_3 C3_3 C8_3 -0.6(2) . . . .
C2_3 C3_3 C4_3 C5_3 -0.7(2) . . . .
C8_3 C3_3 C4_3 C5_3 178.61(16) . . . .
C3_3 C4_3 C5_3 C6_3 0.0(2) . . . .
C3_3 C4_3 C5_3 C9_3 -179.76(15) . . . .
C4_3 C5_3 C6_3 C1_3 1.0(2) . . . .
C9_3 C5_3 C6_3 C1_3 -179.23(15) . . . .
C4_3 C5_3 C6_3 C10_3 -176.90(14) . . . .
C9_3 C5_3 C6_3 C10_3 2.9(2) . . . .
C2_3 C1_3 C6_3 C5_3 -1.4(2) . . . .
B1 C1_3 C6_3 C5_3 -178.38(14) . . . .
C2_3 C1_3 C6_3 C10_3 176.50(14) . . . .
B1 C1_3 C6_3 C10_3 -0.5(2) . . . .
